data_4089257
loop_
_publ_author_name
'Lebedev, Yury N.'
'Das, Ujjal'
'Schnakenburg, Gregor'
'Filippou, Alexander C.'

_publ_section_title
;
 Coordination Chemistry of [E(Idipp)]2+ Ligands (E = Ge, Sn): Metal
 Germylidyne [Cp*(CO)2W\\tb Ge(Idipp)]+ and Metallotetrylene
 [Cp*(CO)3W--E(Idipp)]+ Cations
;
_journal_issue 8
_journal_name_full Organometallics
_journal_page_first 1530
_journal_paper_doi 10.1021/acs.organomet.7b00110
_journal_volume 36
_journal_year 2017
_chemical_formula_moiety 'C31 H50 Ge N6 O3 W, C4 H10 O'
_chemical_formula_sum 'C35 H60 Ge N6 O4 W'
_chemical_formula_weight 885.33
_chemical_name_systematic LY-912
_space_group_crystal_system triclinic
_space_group_IT_number 2
_space_group_name_Hall '-P 1'
_space_group_name_H-M_alt 'P -1'
_atom_sites_solution_hydrogens geom
_audit_creation_date 2017-03-08
_audit_creation_method
;
Olex2 1.2
(compiled 2017.01.04 svn.r3372 for OlexSys, GUI svn.r5292)
;
_cell_angle_alpha 74.516(3)
_cell_angle_beta 87.849(3)
_cell_angle_gamma 83.575(3)
_cell_formula_units_Z 2
_cell_length_a 9.7329(4)
_cell_length_b 11.4817(4)
_cell_length_c 17.9096(7)
_cell_measurement_reflns_used 16469
_cell_measurement_temperature 123(2)
_cell_measurement_theta_max 29.57
_cell_measurement_theta_min 2.95
_cell_volume 1916.59(13)
_computing_molecular_graphics 'Olex2 (Dolomanov et al., 2009)'
_computing_publication_material 'Olex2 (Dolomanov et al., 2009)'
_computing_structure_refinement 'XL (Sheldrick, 2008)'
_diffrn_ambient_temperature 123(2)
_diffrn_detector 'image plate (34 cm diameter)'
_diffrn_detector_area_resol_mean 6.67
_diffrn_detector_type STOE
_diffrn_measured_fraction_theta_full 0.998
_diffrn_measured_fraction_theta_max 0.999
_diffrn_measurement_device '2-circle goniometer'
_diffrn_measurement_device_type 'STOE IPDS-2T'
_diffrn_measurement_method 'rotation method'
_diffrn_radiation_collimation '0.5 mm diameter, monocapillary'
_diffrn_radiation_monochromator 'plane graphite'
_diffrn_radiation_polarisn_norm 0
_diffrn_radiation_type MoK\a
_diffrn_radiation_wavelength 0.71073
_diffrn_reflns_av_R_equivalents 0.1084
_diffrn_reflns_av_unetI/netI 0.0791
_diffrn_reflns_Laue_measured_fraction_full 0.998
_diffrn_reflns_Laue_measured_fraction_max 0.999
_diffrn_reflns_limit_h_max 12
_diffrn_reflns_limit_h_min -12
_diffrn_reflns_limit_k_max 15
_diffrn_reflns_limit_k_min -15
_diffrn_reflns_limit_l_max 23
_diffrn_reflns_limit_l_min -23
_diffrn_reflns_number 25594
_diffrn_reflns_point_group_measured_fraction_full 0.998
_diffrn_reflns_point_group_measured_fraction_max 0.999
_diffrn_reflns_theta_full 25.242
_diffrn_reflns_theta_max 27.999
_diffrn_reflns_theta_min 2.948
_diffrn_source 'sealed X-ray tube, 12 x 0.4 mm long-fine focus'
_diffrn_source_current 40
_diffrn_source_power 2.00
_diffrn_source_voltage 50
_exptl_absorpt_coefficient_mu 3.826
_exptl_absorpt_correction_T_max 0.8029
_exptl_absorpt_correction_T_min 0.4603
_exptl_absorpt_correction_type integration
_exptl_crystal_colour 'clear red'
_exptl_crystal_colour_lustre clear
_exptl_crystal_colour_primary red
_exptl_crystal_density_diffrn 1.534
_exptl_crystal_description plank
_exptl_crystal_F_000 900
_exptl_crystal_size_max 0.24
_exptl_crystal_size_mid 0.09
_exptl_crystal_size_min 0.06
_refine_diff_density_max 2.730
_refine_diff_density_min -3.356
_refine_diff_density_rms 0.192
_refine_ls_extinction_method none
_refine_ls_goodness_of_fit_ref 0.981
_refine_ls_hydrogen_treatment constr
_refine_ls_matrix_type full
_refine_ls_number_parameters 442
_refine_ls_number_reflns 9236
_refine_ls_number_restraints 20
_refine_ls_restrained_S_all 0.989
_refine_ls_R_factor_all 0.0498
_refine_ls_R_factor_gt 0.0445
_refine_ls_shift/su_max 0.004
_refine_ls_shift/su_mean 0.000
_refine_ls_structure_factor_coef Fsqd
_refine_ls_weighting_details 'w=1/[\s^2^(Fo^2^)+(0.0717P)^2^] where P=(Fo^2^+2Fc^2^)/3'
_refine_ls_weighting_scheme calc
_refine_ls_wR_factor_gt 0.1105
_refine_ls_wR_factor_ref 0.1124
_reflns_Friedel_coverage 0.000
_reflns_number_gt 8127
_reflns_number_total 9236
_reflns_threshold_expression 'I > 2\s(I)'
_cod_data_source_file om7b00110_si_002.cif
_cod_data_source_block 2158
_cod_database_code 4089257
_shelx_shelxl_version_number 2014/7
_shelx_space_group_comment
;
The symmetry employed for this shelxl refinement is uniquely defined
by the following loop, which should always be used as a source of
symmetry information in preference to the above space-group names.
They are only intended as comments.
;
_shelx_estimated_absorpt_t_max 0.803
_shelx_estimated_absorpt_t_min 0.460
_olex2_refinement_description
;
1. Fixed Uiso
 At 1.2 times of:
  All C(H,H) groups, All C(H,H,H) groups
2. Restrained distances
 C34-C35
 1.5 with sigma of 0.002
3. Rigid bond restraints
 C8, O2
 with sigma for 1-2 distances of 0.002 and sigma for 1-3 distances of 0.002
4. Uiso/Uaniso restraints and constraints
Uanis(O4) \\sim Ueq, Uanis(O2) \\sim Ueq: with sigma of 0.002 and sigma for
terminal atoms of 0.004
Uanis(C7) \\sim Ueq: with sigma of 0.002 and sigma for terminal atoms of 0.004
5.a Secondary CH2 refined with riding coordinates:
 C10(H10A,H10B), C33(H33A,H33B), C34(H34A,H34B)
5.b Idealised Me refined as rotating group:
 C11(H11A,H11B,H11C), C12(H12A,H12B,H12C), C13(H13A,H13B,H13C), C14(H14A,H14B,
 H14C), C15(H15A,H15B,H15C), C16(H16A,H16B,H16C), C17(H17A,H17B,H17C), C18(H18A,
 H18B,H18C), C19(H19A,H19B,H19C), C20(H20A,H20B,H20C), C21(H21A,H21B,H21C),
 C22(H22A,H22B,H22C), C28(H28A,H28B,H28C), C29(H29A,H29B,H29C), C30(H30A,H30B,
 H30C), C31(H31A,H31B,H31C), C32(H32A,H32B,H32C), C35(H35A,H35B,H35C)
;
_olex2_submission_special_instructions 'No special instructions were received'

loop_
_space_group_symop_operation_xyz
'x, y, z'
'-x, -y, -z'

loop_
_atom_site_label
_atom_site_type_symbol
_atom_site_fract_x
_atom_site_fract_y
_atom_site_fract_z
_atom_site_U_iso_or_equiv
_atom_site_adp_type
_atom_site_occupancy
_atom_site_site_symmetry_order
_atom_site_calc_flag
_atom_site_refinement_flags_posn
_atom_site_refinement_flags_adp
W W 0.80956(2) 0.70687(2) 0.60174(2) 0.02063(7) Uani 1 1 d . .
Ge Ge 0.78464(4) 0.71223(4) 0.75054(2) 0.01819(10) Uani 1 1 d . .
O1 O 0.7357(5) 0.5361(4) 0.5033(2) 0.0506(11) Uani 1 1 d . .
O2 O 0.4885(4) 0.7195(4) 0.6203(3) 0.0482(10) Uani 1 1 d . U
O3 O 0.9422(5) 0.4516(3) 0.6955(2) 0.0400(9) Uani 1 1 d . .
N1 N 0.7484(4) 0.4636(3) 0.8818(2) 0.0263(8) Uani 1 1 d . .
N2 N 0.6413(5) 0.6693(3) 0.9562(2) 0.0280(8) Uani 1 1 d . .
N3 N 0.5120(4) 0.8427(3) 0.8002(2) 0.0236(7) Uani 1 1 d . .
N4 N 0.6928(4) 0.9582(4) 0.8868(2) 0.0290(8) Uani 1 1 d . .
N5 N 0.9367(4) 1.0128(4) 0.7917(2) 0.0293(8) Uani 1 1 d . .
N6 N 1.0585(4) 0.7400(3) 0.8148(2) 0.0222(7) Uani 1 1 d . .
C1 C 0.7398(5) 0.5915(4) 0.8476(2) 0.0216(8) Uani 1 1 d . .
C2 C 0.6745(5) 0.6776(4) 0.8797(2) 0.0224(8) Uani 1 1 d . .
C3 C 0.6578(5) 0.8001(4) 0.8172(2) 0.0209(8) Uani 1 1 d . .
C4 C 0.7416(5) 0.8955(4) 0.8309(2) 0.0223(8) Uani 1 1 d . .
C5 C 0.8691(5) 0.9093(4) 0.7972(2) 0.0221(8) Uani 1 1 d . .
C6 C 0.9457(4) 0.8112(4) 0.7630(2) 0.0196(8) Uani 1 1 d . .
C7 C 0.7601(5) 0.5978(4) 0.5392(3) 0.0308(10) Uani 1 1 d . U
C8 C 0.6064(5) 0.7124(5) 0.6179(3) 0.0322(10) Uani 1 1 d . U
C9 C 0.8877(5) 0.5454(4) 0.6647(3) 0.0277(9) Uani 1 1 d . .
C10 C 1.0152(4) 0.8664(4) 0.6829(2) 0.0209(8) Uani 1 1 d . .
H10A H 1.0121 0.9551 0.6761 0.025 Uiso 1 1 calc R .
H10B H 1.1139 0.8335 0.6865 0.025 Uiso 1 1 calc R .
C11 C 0.8867(6) 0.3983(4) 0.8920(3) 0.0328(10) Uani 1 1 d . .
H11A H 0.9442 0.4380 0.9195 0.039 Uiso 1 1 calc GR .
H11B H 0.9280 0.3988 0.8412 0.039 Uiso 1 1 calc GR .
H11C H 0.8807 0.3142 0.9223 0.039 Uiso 1 1 calc GR .
C12 C 0.6595(6) 0.4067(4) 0.8412(3) 0.0340(11) Uani 1 1 d . .
H12A H 0.6943 0.4142 0.7883 0.041 Uiso 1 1 calc GR .
H12B H 0.5651 0.4471 0.8396 0.041 Uiso 1 1 calc GR .
H12C H 0.6594 0.3205 0.8686 0.041 Uiso 1 1 calc GR .
C13 C 0.5246(6) 0.7425(4) 0.9794(3) 0.0319(10) Uani 1 1 d . .
H13A H 0.4494 0.6919 0.9984 0.038 Uiso 1 1 calc GR .
H13B H 0.4927 0.8092 0.9348 0.038 Uiso 1 1 calc GR .
H13C H 0.5530 0.7759 1.0207 0.038 Uiso 1 1 calc GR .
C14 C 0.6910(6) 0.5629(4) 1.0171(3) 0.0346(11) Uani 1 1 d . .
H14A H 0.7834 0.5311 1.0033 0.042 Uiso 1 1 calc GR .
H14B H 0.6277 0.5003 1.0232 0.042 Uiso 1 1 calc GR .
H14C H 0.6955 0.5854 1.0660 0.042 Uiso 1 1 calc GR .
C15 C 0.4923(5) 0.9388(4) 0.7283(3) 0.0303(10) Uani 1 1 d . .
H15A H 0.5154 0.9046 0.6842 0.036 Uiso 1 1 calc GR .
H15B H 0.5525 1.0019 0.7277 0.036 Uiso 1 1 calc GR .
H15C H 0.3956 0.9743 0.7246 0.036 Uiso 1 1 calc GR .
C16 C 0.4254(5) 0.7469(4) 0.8012(3) 0.0296(10) Uani 1 1 d . .
H16A H 0.4278 0.6897 0.8528 0.036 Uiso 1 1 calc GR .
H16B H 0.4599 0.7039 0.7627 0.036 Uiso 1 1 calc GR .
H16C H 0.3300 0.7827 0.7888 0.036 Uiso 1 1 calc GR .
C17 C 0.7823(6) 0.9526(5) 0.9507(3) 0.0372(11) Uani 1 1 d . .
H17A H 0.8653 0.9922 0.9308 0.045 Uiso 1 1 calc GR .
H17B H 0.8090 0.8674 0.9780 0.045 Uiso 1 1 calc GR .
H17C H 0.7331 0.9944 0.9865 0.045 Uiso 1 1 calc GR .
C18 C 0.5684(6) 1.0434(5) 0.8771(3) 0.0368(11) Uani 1 1 d . .
H18A H 0.4980 1.0144 0.8509 0.044 Uiso 1 1 calc GR .
H18B H 0.5900 1.1234 0.8459 0.044 Uiso 1 1 calc GR .
H18C H 0.5334 1.0498 0.9281 0.044 Uiso 1 1 calc GR .
C19 C 1.0835(5) 1.0088(5) 0.8060(3) 0.0359(11) Uani 1 1 d . .
H19A H 1.1294 0.9281 0.8067 0.043 Uiso 1 1 calc GR .
H19B H 1.0959 1.0254 0.8561 0.043 Uiso 1 1 calc GR .
H19C H 1.1240 1.0703 0.7648 0.043 Uiso 1 1 calc GR .
C20 C 0.8587(6) 1.1289(4) 0.7841(3) 0.0335(11) Uani 1 1 d . .
H20A H 0.8373 1.1406 0.8357 0.040 Uiso 1 1 calc GR .
H20B H 0.7725 1.1323 0.7567 0.040 Uiso 1 1 calc GR .
H20C H 0.9131 1.1932 0.7548 0.040 Uiso 1 1 calc GR .
C21 C 1.1127(5) 0.6295(4) 0.7954(3) 0.0268(9) Uani 1 1 d . .
H21A H 1.1445 0.6489 0.7414 0.032 Uiso 1 1 calc GR .
H21B H 1.0401 0.5749 0.8023 0.032 Uiso 1 1 calc GR .
H21C H 1.1905 0.5897 0.8294 0.032 Uiso 1 1 calc GR .
C22 C 1.0339(5) 0.7178(4) 0.8981(2) 0.0275(9) Uani 1 1 d . .
H22A H 0.9588 0.6660 0.9136 0.033 Uiso 1 1 calc GR .
H22B H 1.0083 0.7954 0.9108 0.033 Uiso 1 1 calc GR .
H22C H 1.1183 0.6772 0.9260 0.033 Uiso 1 1 calc GR .
C23 C 0.9594(4) 0.8479(4) 0.6101(2) 0.0208(8) Uani 1 1 d . .
C24 C 0.8369(4) 0.9137(4) 0.5704(2) 0.0234(8) Uani 1 1 d . .
C25 C 0.8267(5) 0.8800(4) 0.4998(3) 0.0273(9) Uani 1 1 d . .
C26 C 0.9439(5) 0.7952(4) 0.4951(3) 0.0274(9) Uani 1 1 d . .
C27 C 1.0262(5) 0.7770(4) 0.5624(2) 0.0240(8) Uani 1 1 d . .
C28 C 0.7505(5) 1.0162(4) 0.5916(3) 0.0278(9) Uani 1 1 d . .
H28A H 0.6538 1.0154 0.5785 0.033 Uiso 1 1 calc GR .
H28B H 0.7832 1.0935 0.5628 0.033 Uiso 1 1 calc GR .
H28C H 0.7578 1.0071 0.6473 0.033 Uiso 1 1 calc GR .
C29 C 0.7212(5) 0.9364(5) 0.4371(3) 0.0339(11) Uani 1 1 d . .
H29A H 0.7105 0.8790 0.4063 0.041 Uiso 1 1 calc GR .
H29B H 0.7525 1.0111 0.4033 0.041 Uiso 1 1 calc GR .
H29C H 0.6321 0.9557 0.4608 0.041 Uiso 1 1 calc GR .
C30 C 0.9823(6) 0.7430(6) 0.4270(3) 0.0384(12) Uani 1 1 d . .
H30A H 1.0340 0.6626 0.4455 0.046 Uiso 1 1 calc GR .
H30B H 1.0397 0.7970 0.3904 0.046 Uiso 1 1 calc GR .
H30C H 0.8980 0.7356 0.4011 0.046 Uiso 1 1 calc GR .
C31 C 1.1671(5) 0.7023(5) 0.5755(3) 0.0297(10) Uani 1 1 d . .
H31A H 1.1731 0.6525 0.6293 0.036 Uiso 1 1 calc GR .
H31B H 1.2400 0.7571 0.5654 0.036 Uiso 1 1 calc GR .
H31C H 1.1787 0.6495 0.5404 0.036 Uiso 1 1 calc GR .
O4 O 0.6096(8) 0.6969(6) 0.3039(4) 0.0861(18) Uani 1 1 d . U
C32 C 0.4435(10) 0.7047(7) 0.3993(5) 0.071(2) Uani 1 1 d . .
H32A H 0.3907 0.7745 0.3645 0.085 Uiso 1 1 calc GR .
H32B H 0.5086 0.7335 0.4290 0.085 Uiso 1 1 calc GR .
H32C H 0.3800 0.6560 0.4349 0.085 Uiso 1 1 calc GR .
C33 C 0.5210(9) 0.6292(8) 0.3532(5) 0.069(2) Uani 1 1 d . .
H33A H 0.5735 0.5579 0.3881 0.083 Uiso 1 1 calc R .
H33B H 0.4557 0.5994 0.3233 0.083 Uiso 1 1 calc R .
C34 C 0.6809(10) 0.6265(7) 0.2574(5) 0.081(3) Uani 1 1 d D .
H34A H 0.6155 0.5823 0.2374 0.097 Uiso 1 1 calc R .
H34B H 0.7520 0.5664 0.2884 0.097 Uiso 1 1 calc R .
C35 C 0.7475(9) 0.7124(7) 0.1917(4) 0.068(2) Uani 1 1 d D .
H35A H 0.8234 0.7448 0.2114 0.082 Uiso 1 1 calc GR .
H35B H 0.6788 0.7794 0.1670 0.082 Uiso 1 1 calc GR .
H35C H 0.7839 0.6691 0.1536 0.082 Uiso 1 1 calc GR .

loop_
_atom_site_aniso_label
_atom_site_aniso_U_11
_atom_site_aniso_U_22
_atom_site_aniso_U_33
_atom_site_aniso_U_23
_atom_site_aniso_U_13
_atom_site_aniso_U_12
W 0.02105(10) 0.02369(10) 0.01834(10) -0.00675(6) -0.00163(6) -0.00394(6)
Ge 0.0174(2) 0.01991(19) 0.0179(2) -0.00551(15) -0.00118(15) -0.00322(15)
O1 0.067(3) 0.051(2) 0.044(2) -0.0265(19) -0.010(2) -0.013(2)
O2 0.0277(15) 0.071(2) 0.053(2) -0.0267(19) -0.0049(15) -0.0082(17)
O3 0.060(3) 0.0276(17) 0.0305(18) -0.0082(14) -0.0035(16) 0.0056(16)
N1 0.033(2) 0.0209(17) 0.0236(18) -0.0037(14) 0.0042(15) -0.0039(15)
N2 0.037(2) 0.0254(18) 0.0206(18) -0.0063(14) 0.0049(15) 0.0010(16)
N3 0.0167(17) 0.0258(17) 0.0259(18) -0.0032(14) 0.0011(13) -0.0018(14)
N4 0.032(2) 0.0300(19) 0.0284(19) -0.0154(15) 0.0045(16) -0.0009(16)
N5 0.027(2) 0.0282(18) 0.038(2) -0.0160(16) 0.0039(16) -0.0083(16)
N6 0.0193(18) 0.0262(17) 0.0224(17) -0.0085(13) -0.0043(13) -0.0015(14)
C1 0.024(2) 0.0218(19) 0.0194(19) -0.0053(15) 0.0019(15) -0.0057(16)
C2 0.023(2) 0.0229(19) 0.022(2) -0.0051(15) 0.0001(15) -0.0042(15)
C3 0.021(2) 0.0212(18) 0.0212(19) -0.0067(15) -0.0007(14) -0.0021(15)
C4 0.025(2) 0.0181(17) 0.025(2) -0.0076(15) -0.0010(16) -0.0013(15)
C5 0.024(2) 0.0199(18) 0.023(2) -0.0077(15) -0.0036(15) -0.0033(16)
C6 0.0180(19) 0.0204(17) 0.0218(19) -0.0075(14) -0.0022(14) -0.0029(15)
C7 0.0354(17) 0.0306(16) 0.0296(16) -0.0131(13) -0.0017(14) -0.0042(14)
C8 0.0241(17) 0.045(3) 0.032(2) -0.014(2) -0.0055(18) -0.009(2)
C9 0.038(3) 0.023(2) 0.023(2) -0.0075(16) -0.0044(17) -0.0045(18)
C10 0.020(2) 0.0224(18) 0.0216(19) -0.0072(15) -0.0012(15) -0.0047(15)
C11 0.041(3) 0.025(2) 0.029(2) -0.0050(18) -0.0020(19) 0.0035(19)
C12 0.041(3) 0.028(2) 0.038(3) -0.0142(19) 0.008(2) -0.013(2)
C13 0.039(3) 0.028(2) 0.028(2) -0.0095(18) 0.0076(19) -0.0015(19)
C14 0.051(3) 0.030(2) 0.020(2) -0.0049(18) -0.002(2) 0.001(2)
C15 0.026(2) 0.031(2) 0.030(2) -0.0024(18) -0.0063(17) 0.0037(18)
C16 0.020(2) 0.034(2) 0.033(2) -0.0045(18) 0.0005(17) -0.0037(18)
C17 0.043(3) 0.047(3) 0.027(2) -0.018(2) 0.002(2) -0.007(2)
C18 0.038(3) 0.033(2) 0.042(3) -0.017(2) 0.005(2) 0.002(2)
C19 0.032(3) 0.037(2) 0.046(3) -0.019(2) -0.003(2) -0.011(2)
C20 0.043(3) 0.021(2) 0.038(3) -0.0105(18) 0.008(2) -0.0082(19)
C21 0.023(2) 0.027(2) 0.030(2) -0.0076(17) -0.0059(16) 0.0012(17)
C22 0.029(2) 0.034(2) 0.021(2) -0.0088(17) -0.0059(16) -0.0031(18)
C23 0.020(2) 0.0224(18) 0.0201(19) -0.0037(15) 0.0008(14) -0.0066(15)
C24 0.017(2) 0.0247(19) 0.025(2) -0.0011(16) 0.0026(15) -0.0036(15)
C25 0.026(2) 0.033(2) 0.022(2) -0.0038(17) 0.0004(16) -0.0059(18)
C26 0.029(2) 0.033(2) 0.020(2) -0.0062(17) -0.0004(16) -0.0063(18)
C27 0.023(2) 0.027(2) 0.022(2) -0.0081(16) 0.0011(15) -0.0029(16)
C28 0.022(2) 0.026(2) 0.032(2) -0.0031(17) -0.0011(17) 0.0003(17)
C29 0.032(3) 0.042(3) 0.024(2) -0.0009(19) -0.0059(18) -0.006(2)
C30 0.043(3) 0.055(3) 0.024(2) -0.017(2) 0.004(2) -0.014(2)
C31 0.025(2) 0.034(2) 0.029(2) -0.0078(18) 0.0004(17) 0.0015(18)
O4 0.088(2) 0.078(2) 0.087(2) -0.0205(17) 0.0119(18) 0.0029(17)
C32 0.073(6) 0.049(4) 0.085(6) -0.017(4) 0.019(4) 0.002(4)
C33 0.068(5) 0.069(5) 0.079(5) -0.041(4) -0.018(4) 0.006(4)
C34 0.075(6) 0.076(5) 0.107(7) -0.052(5) -0.009(5) 0.002(5)
C35 0.078(6) 0.063(4) 0.076(5) -0.039(4) 0.013(4) -0.014(4)

loop_
_atom_type_symbol
_atom_type_description
_atom_type_scat_dispersion_real
_atom_type_scat_dispersion_imag
_atom_type_scat_source
C C 0.0033 0.0016 'International Tables Vol C Tables 4.2.6.8 and 6.1.1.4'
H H 0.0000 0.0000 'International Tables Vol C Tables 4.2.6.8 and 6.1.1.4'
Ge Ge 0.1547 1.8001 'International Tables Vol C Tables 4.2.6.8 and 6.1.1.4'
N N 0.0061 0.0033 'International Tables Vol C Tables 4.2.6.8 and 6.1.1.4'
O O 0.0106 0.0060 'International Tables Vol C Tables 4.2.6.8 and 6.1.1.4'
W W -0.8490 6.8722 'International Tables Vol C Tables 4.2.6.8 and 6.1.1.4'

loop_
_geom_angle_atom_site_label_1
_geom_angle_atom_site_label_2
_geom_angle_atom_site_label_3
_geom_angle
C7 W Ge 136.18(14)
C7 W C23 144.45(18)
C7 W C24 132.80(17)
C7 W C25 97.59(18)
C7 W C26 86.09(18)
C7 W C27 110.60(19)
C8 W Ge 78.20(14)
C8 W C7 78.6(2)
C8 W C23 129.63(19)
C8 W C24 100.49(19)
C8 W C25 101.36(19)
C8 W C26 131.73(18)
C8 W C27 158.78(19)
C9 W Ge 73.30(14)
C9 W C7 78.1(2)
C9 W C8 105.9(2)
C9 W C23 107.77(17)
C9 W C24 143.19(18)
C9 W C25 150.80(19)
C9 W C26 115.25(19)
C9 W C27 94.82(18)
C23 W Ge 76.98(10)
C23 W C26 59.33(16)
C23 W C27 35.32(15)
C24 W Ge 87.85(11)
C24 W C23 35.94(14)
C24 W C26 59.14(16)
C24 W C27 58.98(15)
C25 W Ge 123.14(13)
C25 W C23 59.79(15)
C25 W C24 35.64(16)
C25 W C26 35.69(17)
C25 W C27 59.25(16)
C26 W Ge 136.20(12)
C26 W C27 35.43(15)
C27 W Ge 104.35(11)
C1 Ge W 133.66(13)
C1 Ge C2 33.39(16)
C1 Ge C3 71.59(17)
C1 Ge C6 113.18(17)
C2 Ge W 155.74(10)
C3 Ge W 138.22(12)
C3 Ge C2 38.58(14)
C3 Ge C6 90.27(17)
C6 Ge W 102.69(11)
C6 Ge C2 101.41(16)
C1 N1 C11 116.8(4)
C1 N1 C12 110.6(4)
C11 N1 C12 111.0(4)
C2 N2 C13 122.4(4)
C2 N2 C14 121.0(4)
C13 N2 C14 113.9(4)
C15 N3 C3 112.9(3)
C16 N3 C3 114.5(4)
C16 N3 C15 110.1(4)
C4 N4 C17 118.3(4)
C4 N4 C18 123.6(4)
C17 N4 C18 117.4(4)
C5 N5 C19 123.7(4)
C5 N5 C20 120.4(4)
C20 N5 C19 115.1(4)
C21 N6 C6 113.5(3)
C21 N6 C22 110.9(4)
C22 N6 C6 117.0(4)
N1 C1 Ge 141.4(3)
C2 C1 Ge 93.3(3)
C2 C1 N1 125.1(4)
N2 C2 Ge 166.0(3)
N2 C2 C3 121.7(4)
C1 C2 Ge 53.3(2)
C1 C2 N2 129.0(4)
C1 C2 C3 108.8(4)
C3 C2 Ge 56.2(2)
N3 C3 Ge 123.9(3)
N3 C3 C2 111.5(3)
N3 C3 C4 114.1(4)
C2 C3 Ge 85.3(3)
C4 C3 Ge 104.4(3)
C4 C3 C2 114.6(3)
N4 C4 C3 118.4(4)
C5 C4 N4 121.1(4)
C5 C4 C3 120.0(4)
N5 C5 C6 116.4(4)
C4 C5 N5 122.5(4)
C4 C5 C6 121.2(4)
N6 C6 Ge 114.6(3)
N6 C6 C5 111.1(3)
N6 C6 C10 106.4(3)
C5 C6 Ge 101.4(3)
C5 C6 C10 112.2(3)
C10 C6 Ge 111.2(3)
O1 C7 W 178.2(5)
O2 C8 W 174.0(4)
O3 C9 W 173.4(5)
C6 C10 H10A 107.4
C6 C10 H10B 107.4
H10A C10 H10B 106.9
C23 C10 C6 119.7(3)
C23 C10 H10A 107.4
C23 C10 H10B 107.4
N1 C11 H11A 109.5
N1 C11 H11B 109.5
N1 C11 H11C 109.5
H11A C11 H11B 109.5
H11A C11 H11C 109.5
H11B C11 H11C 109.5
N1 C12 H12A 109.5
N1 C12 H12B 109.5
N1 C12 H12C 109.5
H12A C12 H12B 109.5
H12A C12 H12C 109.5
H12B C12 H12C 109.5
N2 C13 H13A 109.5
N2 C13 H13B 109.5
N2 C13 H13C 109.5
H13A C13 H13B 109.5
H13A C13 H13C 109.5
H13B C13 H13C 109.5
N2 C14 H14A 109.5
N2 C14 H14B 109.5
N2 C14 H14C 109.5
H14A C14 H14B 109.5
H14A C14 H14C 109.5
H14B C14 H14C 109.5
N3 C15 H15A 109.5
N3 C15 H15B 109.5
N3 C15 H15C 109.5
H15A C15 H15B 109.5
H15A C15 H15C 109.5
H15B C15 H15C 109.5
N3 C16 H16A 109.5
N3 C16 H16B 109.5
N3 C16 H16C 109.5
H16A C16 H16B 109.5
H16A C16 H16C 109.5
H16B C16 H16C 109.5
N4 C17 H17A 109.5
N4 C17 H17B 109.5
N4 C17 H17C 109.5
H17A C17 H17B 109.5
H17A C17 H17C 109.5
H17B C17 H17C 109.5
N4 C18 H18A 109.5
N4 C18 H18B 109.5
N4 C18 H18C 109.5
H18A C18 H18B 109.5
H18A C18 H18C 109.5
H18B C18 H18C 109.5
N5 C19 H19A 109.5
N5 C19 H19B 109.5
N5 C19 H19C 109.5
H19A C19 H19B 109.5
H19A C19 H19C 109.5
H19B C19 H19C 109.5
N5 C20 H20A 109.5
N5 C20 H20B 109.5
N5 C20 H20C 109.5
H20A C20 H20B 109.5
H20A C20 H20C 109.5
H20B C20 H20C 109.5
N6 C21 H21A 109.5
N6 C21 H21B 109.5
N6 C21 H21C 109.5
H21A C21 H21B 109.5
H21A C21 H21C 109.5
H21B C21 H21C 109.5
N6 C22 H22A 109.5
N6 C22 H22B 109.5
N6 C22 H22C 109.5
H22A C22 H22B 109.5
H22A C22 H22C 109.5
H22B C22 H22C 109.5
C10 C23 W 126.9(3)
C24 C23 W 72.0(2)
C24 C23 C10 125.1(4)
C27 C23 W 73.2(2)
C27 C23 C10 126.9(4)
C27 C23 C24 107.5(4)
C23 C24 W 72.1(2)
C23 C24 C28 125.6(4)
C25 C24 W 72.0(3)
C25 C24 C23 108.3(4)
C25 C24 C28 125.1(4)
C28 C24 W 130.4(3)
C24 C25 W 72.3(2)
C24 C25 C26 107.6(4)
C24 C25 C29 125.7(5)
C26 C25 W 72.5(2)
C26 C25 C29 126.2(4)
C29 C25 W 126.7(3)
C25 C26 W 71.8(2)
C25 C26 C30 126.1(4)
C27 C26 W 73.0(2)
C27 C26 C25 108.3(4)
C27 C26 C30 125.4(5)
C30 C26 W 125.5(3)
C23 C27 W 71.5(2)
C23 C27 C26 108.3(4)
C23 C27 C31 127.0(4)
C26 C27 W 71.5(3)
C26 C27 C31 124.5(4)
C31 C27 W 126.8(3)
C24 C28 H28A 109.5
C24 C28 H28B 109.5
C24 C28 H28C 109.5
H28A C28 H28B 109.5
H28A C28 H28C 109.5
H28B C28 H28C 109.5
C25 C29 H29A 109.5
C25 C29 H29B 109.5
C25 C29 H29C 109.5
H29A C29 H29B 109.5
H29A C29 H29C 109.5
H29B C29 H29C 109.5
C26 C30 H30A 109.5
C26 C30 H30B 109.5
C26 C30 H30C 109.5
H30A C30 H30B 109.5
H30A C30 H30C 109.5
H30B C30 H30C 109.5
C27 C31 H31A 109.5
C27 C31 H31B 109.5
C27 C31 H31C 109.5
H31A C31 H31B 109.5
H31A C31 H31C 109.5
H31B C31 H31C 109.5
C33 O4 C34 109.8(7)
H32A C32 H32B 109.5
H32A C32 H32C 109.5
H32B C32 H32C 109.5
C33 C32 H32A 109.5
C33 C32 H32B 109.5
C33 C32 H32C 109.5
O4 C33 C32 109.3(7)
O4 C33 H33A 109.8
O4 C33 H33B 109.8
C32 C33 H33A 109.8
C32 C33 H33B 109.8
H33A C33 H33B 108.3
O4 C34 H34A 110.2
O4 C34 H34B 110.2
O4 C34 C35 107.4(7)
H34A C34 H34B 108.5
C35 C34 H34A 110.2
C35 C34 H34B 110.2
C34 C35 H35A 109.5
C34 C35 H35B 109.5
C34 C35 H35C 109.5
H35A C35 H35B 109.5
H35A C35 H35C 109.5
H35B C35 H35C 109.5

loop_
_geom_bond_atom_site_label_1
_geom_bond_atom_site_label_2
_geom_bond_distance
W Ge 2.6833(5)
W C7 1.995(5)
W C8 1.984(5)
W C9 1.980(4)
W C23 2.334(4)
W C24 2.333(4)
W C25 2.329(4)
W C26 2.337(4)
W C27 2.357(4)
Ge C1 1.981(4)
Ge C2 2.465(4)
Ge C3 2.055(4)
Ge C6 2.087(4)
O1 C7 1.124(6)
O2 C8 1.141(6)
O3 C9 1.150(6)
N1 C1 1.427(5)
N1 C11 1.458(7)
N1 C12 1.460(6)
N2 C2 1.377(6)
N2 C13 1.451(6)
N2 C14 1.454(6)
N3 C3 1.464(6)
N3 C15 1.458(5)
N3 C16 1.455(6)
N4 C4 1.421(6)
N4 C17 1.447(7)
N4 C18 1.454(7)
N5 C5 1.401(5)
N5 C19 1.454(6)
N5 C20 1.434(6)
N6 C6 1.486(5)
N6 C21 1.442(6)
N6 C22 1.460(6)
C1 C2 1.359(6)
C2 C3 1.543(5)
C3 C4 1.511(6)
C4 C5 1.365(6)
C5 C6 1.532(6)
C6 C10 1.566(6)
C10 H10A 0.9900
C10 H10B 0.9900
C10 C23 1.506(6)
C11 H11A 0.9800
C11 H11B 0.9800
C11 H11C 0.9800
C12 H12A 0.9800
C12 H12B 0.9800
C12 H12C 0.9800
C13 H13A 0.9800
C13 H13B 0.9800
C13 H13C 0.9800
C14 H14A 0.9800
C14 H14B 0.9800
C14 H14C 0.9800
C15 H15A 0.9800
C15 H15B 0.9800
C15 H15C 0.9800
C16 H16A 0.9800
C16 H16B 0.9800
C16 H16C 0.9800
C17 H17A 0.9800
C17 H17B 0.9800
C17 H17C 0.9800
C18 H18A 0.9800
C18 H18B 0.9800
C18 H18C 0.9800
C19 H19A 0.9800
C19 H19B 0.9800
C19 H19C 0.9800
C20 H20A 0.9800
C20 H20B 0.9800
C20 H20C 0.9800
C21 H21A 0.9800
C21 H21B 0.9800
C21 H21C 0.9800
C22 H22A 0.9800
C22 H22B 0.9800
C22 H22C 0.9800
C23 C24 1.440(6)
C23 C27 1.424(6)
C24 C25 1.427(7)
C24 C28 1.494(7)
C25 C26 1.430(7)
C25 C29 1.512(6)
C26 C27 1.429(6)
C26 C30 1.514(7)
C27 C31 1.525(6)
C28 H28A 0.9800
C28 H28B 0.9800
C28 H28C 0.9800
C29 H29A 0.9800
C29 H29B 0.9800
C29 H29C 0.9800
C30 H30A 0.9800
C30 H30B 0.9800
C30 H30C 0.9800
C31 H31A 0.9800
C31 H31B 0.9800
C31 H31C 0.9800
O4 C33 1.362(10)
O4 C34 1.420(11)
C32 H32A 0.9800
C32 H32B 0.9800
C32 H32C 0.9800
C32 C33 1.480(11)
C33 H33A 0.9900
C33 H33B 0.9900
C34 H34A 0.9900
C34 H34B 0.9900
C34 C35 1.498(2)
C35 H35A 0.9800
C35 H35B 0.9800
C35 H35C 0.9800

loop_
_geom_torsion_atom_site_label_1
_geom_torsion_atom_site_label_2
_geom_torsion_atom_site_label_3
_geom_torsion_atom_site_label_4
_geom_torsion
W C23 C24 C25 -63.3(3)
W C23 C24 C28 127.3(4)
W C23 C27 C26 62.4(3)
W C23 C27 C31 -122.5(4)
W C24 C25 C26 -64.4(3)
W C24 C25 C29 122.9(5)
W C25 C26 C27 -64.4(3)
W C25 C26 C30 121.1(5)
W C26 C27 C23 -62.4(3)
W C26 C27 C31 122.4(4)
Ge C1 C2 N2 -162.5(4)
Ge C1 C2 C3 9.5(4)
Ge C2 C3 N3 124.7(4)
Ge C2 C3 C4 -103.7(4)
Ge C3 C4 N4 -168.9(3)
Ge C3 C4 C5 3.1(4)
Ge C6 C10 C23 2.2(5)
N1 C1 C2 Ge -175.9(5)
N1 C1 C2 N2 21.7(8)
N1 C1 C2 C3 -166.4(4)
N2 C2 C3 Ge 163.5(4)
N2 C2 C3 N3 -71.8(5)
N2 C2 C3 C4 59.8(6)
N3 C3 C4 N4 52.8(5)
N3 C3 C4 C5 -135.2(4)
N4 C4 C5 N5 -24.2(6)
N4 C4 C5 C6 156.0(4)
N5 C5 C6 Ge -161.5(3)
N5 C5 C6 N6 76.3(4)
N5 C5 C6 C10 -42.7(5)
N6 C6 C10 C23 127.6(4)
C1 C2 C3 Ge -9.2(3)
C1 C2 C3 N3 115.5(4)
C1 C2 C3 C4 -112.9(4)
C2 C3 C4 N4 -77.6(5)
C2 C3 C4 C5 94.4(5)
C3 C4 C5 N5 164.0(4)
C3 C4 C5 C6 -15.8(6)
C4 C5 C6 Ge 18.3(4)
C4 C5 C6 N6 -103.9(4)
C4 C5 C6 C10 137.1(4)
C5 C6 C10 C23 -110.7(4)
C6 C10 C23 W -15.6(6)
C6 C10 C23 C24 77.6(5)
C6 C10 C23 C27 -112.0(5)
C10 C23 C24 W -122.9(4)
C10 C23 C24 C25 173.8(4)
C10 C23 C24 C28 4.4(6)
C10 C23 C27 W 123.9(4)
C10 C23 C27 C26 -173.7(4)
C10 C23 C27 C31 1.4(7)
C11 N1 C1 Ge 62.3(7)
C11 N1 C1 C2 -124.4(5)
C12 N1 C1 Ge -66.0(6)
C12 N1 C1 C2 107.4(5)
C13 N2 C2 Ge 113.5(13)
C13 N2 C2 C1 -152.2(5)
C13 N2 C2 C3 36.7(6)
C14 N2 C2 Ge -86.4(14)
C14 N2 C2 C1 7.9(8)
C14 N2 C2 C3 -163.2(4)
C15 N3 C3 Ge -65.2(5)
C15 N3 C3 C2 -164.3(4)
C15 N3 C3 C4 63.8(5)
C16 N3 C3 Ge 61.8(4)
C16 N3 C3 C2 -37.3(5)
C16 N3 C3 C4 -169.2(4)
C17 N4 C4 C3 122.1(5)
C17 N4 C4 C5 -49.8(6)
C18 N4 C4 C3 -68.2(6)
C18 N4 C4 C5 119.9(5)
C19 N5 C5 C4 138.0(5)
C19 N5 C5 C6 -42.2(6)
C20 N5 C5 C4 -31.3(7)
C20 N5 C5 C6 148.5(4)
C21 N6 C6 Ge 52.0(4)
C21 N6 C6 C5 166.2(3)
C21 N6 C6 C10 -71.3(4)
C22 N6 C6 Ge -79.2(4)
C22 N6 C6 C5 35.0(5)
C22 N6 C6 C10 157.4(4)
C23 C24 C25 W 63.4(3)
C23 C24 C25 C26 -1.0(5)
C23 C24 C25 C29 -173.7(4)
C24 C23 C27 W -64.3(3)
C24 C23 C27 C26 -1.9(5)
C24 C23 C27 C31 173.2(4)
C24 C25 C26 W 64.3(3)
C24 C25 C26 C27 -0.1(5)
C24 C25 C26 C30 -174.6(4)
C25 C26 C27 W 63.6(3)
C25 C26 C27 C23 1.2(5)
C25 C26 C27 C31 -173.9(4)
C27 C23 C24 W 65.1(3)
C27 C23 C24 C25 1.8(5)
C27 C23 C24 C28 -167.6(4)
C28 C24 C25 W -127.2(4)
C28 C24 C25 C26 168.5(4)
C28 C24 C25 C29 -4.3(7)
C29 C25 C26 W -123.0(5)
C29 C25 C26 C27 172.5(4)
C29 C25 C26 C30 -1.9(8)
C30 C26 C27 W -121.8(5)
C30 C26 C27 C23 175.8(4)
C30 C26 C27 C31 0.6(7)
C33 O4 C34 C35 165.5(8)
C34 O4 C33 C32 -177.9(8)
